data_1551880
loop_
_publ_author_name
'Tamoghna Mitra'
'Kim E. Jelfs'
'Marc Schmidtmann'
'Adham Ahmed'
'Samantha Y. Chong'
'Dave J. Adams'
'Andrew I. Cooper'

_publ_section_title
;
 Molecular shape sorting using molecular organic cages
;
_journal_name_full 'Nature Chemistry'
_journal_page_first 276
_journal_page_last 281
_journal_paper_doi 10.1038/nchem.1550
_journal_volume 5
_journal_year 2013
_chemical_absolute_configuration syn
_chemical_formula_sum 'C88 H104 N12'
_chemical_formula_weight 1329.83
_space_group_IT_number 5
_space_group_name_Hall 'I 2y'
_space_group_name_H-M_alt 'I 1 2 1'
_symmetry_cell_setting monoclinic
_symmetry_space_group_name_H-M 'I 1 2 1'
_atom_sites_solution_hydrogens difmap
_atom_sites_solution_primary direct
_atom_sites_solution_secondary difmap
_cell_angle_alpha 90.00
_cell_angle_beta 90.2930(10)
_cell_angle_gamma 90.00
_cell_formula_units_Z 4
_cell_length_a 17.7010(9)
_cell_length_b 18.0260(9)
_cell_length_c 24.9002(18)
_cell_measurement_reflns_used 9834
_cell_measurement_temperature 295(2)
_cell_measurement_theta_max 20.49
_cell_measurement_theta_min 2.26
_cell_volume 7945.0(8)
_computing_cell_refinement 'Bruker AXS SAINT V7.68A'
_computing_data_collection 'CrystalClear-SM Expert 2.1 (Rigaku, 2011)'
_computing_data_reduction 'Bruker AXS SAINT V7.68A'
_computing_structure_refinement 'SHELXL (Sheldrick, 2008)'
_computing_structure_solution 'SHELXD (Sheldrick, 2008)'
_diffrn_ambient_temperature 295(2)
_diffrn_detector_area_resol_mean 28.5714
_diffrn_measured_fraction_theta_full 0.999
_diffrn_measured_fraction_theta_max 0.999
_diffrn_measurement_device_type 'Rigaku Saturn724+ (2x2 bin mode)'
_diffrn_measurement_method 'profile data from \w-scans'
_diffrn_radiation_monochromator confocal
_diffrn_radiation_source 'Rotating Anode'
_diffrn_radiation_type 'Mo K\a'
_diffrn_radiation_wavelength 0.71073
_diffrn_reflns_av_R_equivalents 0.0424
_diffrn_reflns_av_sigmaI/netI 0.0353
_diffrn_reflns_limit_h_max 19
_diffrn_reflns_limit_h_min -19
_diffrn_reflns_limit_k_max 20
_diffrn_reflns_limit_k_min -20
_diffrn_reflns_limit_l_max 27
_diffrn_reflns_limit_l_min -27
_diffrn_reflns_number 80129
_diffrn_reflns_theta_full 23.26
_diffrn_reflns_theta_max 23.26
_diffrn_reflns_theta_min 1.61
_exptl_absorpt_coefficient_mu 0.066
_exptl_absorpt_correction_T_max 1.0000
_exptl_absorpt_correction_T_min 0.7313
_exptl_absorpt_correction_type multi-scan
_exptl_absorpt_process_details 'SADABS 2008/1 (Sheldrick, 2008)'
_exptl_crystal_colour colourless
_exptl_crystal_density_diffrn 1.112
_exptl_crystal_density_method 'not measured'
_exptl_crystal_description 'trigonal plate'
_exptl_crystal_F_000 2864
_exptl_crystal_size_max 0.14
_exptl_crystal_size_mid 0.12
_exptl_crystal_size_min 0.05
_refine_diff_density_max 0.170
_refine_diff_density_min -0.124
_refine_diff_density_rms 0.032
_refine_ls_abs_structure_details 'Flack H D (1983), Acta Cryst. A39, 876-881'
_refine_ls_abs_structure_Flack -1(2)
_refine_ls_extinction_method none
_refine_ls_goodness_of_fit_ref 1.035
_refine_ls_hydrogen_treatment constr
_refine_ls_matrix_type full
_refine_ls_number_parameters 902
_refine_ls_number_reflns 11394
_refine_ls_number_restraints 1
_refine_ls_restrained_S_all 1.035
_refine_ls_R_factor_all 0.0677
_refine_ls_R_factor_gt 0.0522
_refine_ls_shift/su_max 0.000
_refine_ls_shift/su_mean 0.000
_refine_ls_structure_factor_coef Fsqd
_refine_ls_weighting_details 'calc w=1/[\s^2^(Fo^2^)+(0.0850P)^2^+2.0000P] where P=(Fo^2^+2Fc^2^)/3'
_refine_ls_weighting_scheme calc
_refine_ls_wR_factor_gt 0.1414
_refine_ls_wR_factor_ref 0.1518
_reflns_number_gt 9088
_reflns_number_total 11394
_reflns_threshold_expression >2sigma(I)
_cod_data_source_file nchem.1550-s9.cif
_cod_data_source_block pX@CC3_295K
_cod_original_sg_symbol_H-M I2
_cod_database_code 1551880

loop_
_symmetry_equiv_pos_as_xyz
'x, y, z'
'-x, y, -z'
'x+1/2, y+1/2, z+1/2'
'-x+1/2, y+1/2, -z+1/2'

loop_
_atom_site_label
_atom_site_type_symbol
_atom_site_fract_x
_atom_site_fract_y
_atom_site_fract_z
_atom_site_U_iso_or_equiv
_atom_site_adp_type
_atom_site_occupancy
_atom_site_symmetry_multiplicity
_atom_site_calc_flag
_atom_site_refinement_flags
_atom_site_disorder_assembly
_atom_site_disorder_group
N1 N 0.75350(16) 0.21345(19) 1.09073(12) 0.0916(8) Uani 1 1 d . . .
N2 N 0.77235(15) 0.37480(17) 1.09783(10) 0.0788(7) Uani 1 1 d . . .
N3 N 0.58388(17) 0.02237(18) 0.91039(13) 0.0926(8) Uani 1 1 d . . .
N4 N 0.47243(18) 0.11181(17) 0.85316(13) 0.0921(8) Uani 1 1 d . . .
N5 N 0.9506(2) 0.04395(18) 0.90980(13) 0.0969(9) Uani 1 1 d . . .
N6 N 1.00475(16) 0.10925(18) 0.80958(12) 0.0841(8) Uani 1 1 d . . .
N7 N 0.93455(14) 0.55194(16) 0.90499(11) 0.0765(7) Uani 1 1 d . . .
N8 N 1.00961(16) 0.46016(15) 0.82338(12) 0.0822(7) Uani 1 1 d . . .
N9 N 0.57219(14) 0.55074(15) 0.92563(10) 0.0774(7) Uani 1 1 d . . .
N10 N 0.48682(15) 0.47371(17) 0.84034(11) 0.0799(7) Uani 1 1 d . . .
N11 N 0.63147(19) 0.27681(17) 0.65530(11) 0.0920(8) Uani 1 1 d . . .
N12 N 0.79521(18) 0.30115(17) 0.64540(11) 0.0865(8) Uani 1 1 d . . .
C1 C 0.7841(2) 0.1339(2) 1.01642(14) 0.0871(10) Uani 1 1 d . . .
C2 C 0.7092(2) 0.1165(2) 1.00435(14) 0.0889(10) Uani 1 1 d . . .
H2 H 0.6712 0.1351 1.0262 0.107 Uiso 1 1 calc R . .
C3 C 0.6893(2) 0.0724(2) 0.96073(16) 0.0926(10) Uani 1 1 d . . .
C4 C 0.7479(2) 0.0447(2) 0.92882(16) 0.0946(10) Uani 1 1 d . . .
H4 H 0.7363 0.0148 0.8994 0.113 Uiso 1 1 calc R . .
C5 C 0.8225(2) 0.0609(2) 0.94035(17) 0.0923(10) Uani 1 1 d . . .
C6 C 0.8401(2) 0.1052(2) 0.98351(15) 0.0899(10) Uani 1 1 d . . .
H6 H 0.8905 0.1161 0.9908 0.108 Uiso 1 1 calc R . .
C7 C 0.8029(2) 0.1804(2) 1.06281(14) 0.0864(10) Uani 1 1 d . . .
H7 H 0.8535 0.1860 1.0723 0.104 Uiso 1 1 calc R . .
C8 C 0.6106(2) 0.0562(2) 0.95042(16) 0.0947(11) Uani 1 1 d . . .
H8 H 0.5761 0.0724 0.9760 0.114 Uiso 1 1 calc R . .
C9 C 0.8822(2) 0.0294(2) 0.90554(16) 0.0931(10) Uani 1 1 d . . .
H9 H 0.8674 -0.0035 0.8787 0.112 Uiso 1 1 calc R . .
C10 C 0.74519(18) 0.45644(19) 1.02385(12) 0.0754(8) Uani 1 1 d . . .
C11 C 0.81982(17) 0.46723(19) 1.00794(13) 0.0752(8) Uani 1 1 d . . .
H11 H 0.8590 0.4462 1.0278 0.090 Uiso 1 1 calc R . .
C12 C 0.83597(17) 0.50908(18) 0.96284(12) 0.0719(8) Uani 1 1 d . . .
C13 C 0.77728(18) 0.54183(18) 0.93376(13) 0.0776(8) Uani 1 1 d . . .
H13 H 0.7882 0.5706 0.9038 0.093 Uiso 1 1 calc R . .
C14 C 0.70310(17) 0.53197(18) 0.94912(13) 0.0733(8) Uani 1 1 d . . .
C15 C 0.68804(18) 0.4897(2) 0.99427(13) 0.0798(9) Uani 1 1 d . . .
H15 H 0.6382 0.4835 1.0050 0.096 Uiso 1 1 calc R . .
C16 C 0.72551(19) 0.4079(2) 1.06945(13) 0.0814(9) Uani 1 1 d . . .
H16 H 0.6746 0.4017 1.0774 0.098 Uiso 1 1 calc R . .
C17 C 0.91485(18) 0.5165(2) 0.94539(13) 0.0765(8) Uani 1 1 d . . .
H17 H 0.9522 0.4933 0.9657 0.092 Uiso 1 1 calc R . .
C18 C 0.64123(18) 0.56226(19) 0.91537(14) 0.0790(8) Uani 1 1 d . . .
H18 H 0.6535 0.5908 0.8855 0.095 Uiso 1 1 calc R . .
C19 C 0.5102(2) 0.2145(2) 0.79697(13) 0.0844(9) Uani 1 1 d . . .
C20 C 0.48696(18) 0.2724(2) 0.82995(13) 0.0783(9) Uani 1 1 d . . .
H20 H 0.4626 0.2617 0.8620 0.094 Uiso 1 1 calc R . .
C21 C 0.49922(18) 0.3450(2) 0.81609(13) 0.0774(9) Uani 1 1 d . . .
C22 C 0.5356(2) 0.3616(2) 0.76798(13) 0.0809(9) Uani 1 1 d . . .
H22 H 0.5435 0.4108 0.7583 0.097 Uiso 1 1 calc R . .
C23 C 0.5600(2) 0.3054(2) 0.73456(12) 0.0827(9) Uani 1 1 d . . .
C24 C 0.5463(2) 0.2325(2) 0.74910(14) 0.0884(10) Uani 1 1 d . . .
H24 H 0.5617 0.1945 0.7263 0.106 Uiso 1 1 calc R . .
C25 C 0.5014(2) 0.1365(2) 0.81029(16) 0.0915(10) Uani 1 1 d . . .
H25 H 0.5183 0.1019 0.7854 0.110 Uiso 1 1 calc R . .
C26 C 0.47437(17) 0.4064(2) 0.85114(13) 0.0756(8) Uani 1 1 d . . .
H26 H 0.4485 0.3950 0.8825 0.091 Uiso 1 1 calc R . .
C27 C 0.6014(2) 0.3238(2) 0.68560(13) 0.0868(10) Uani 1 1 d . . .
H27 H 0.6058 0.3736 0.6764 0.104 Uiso 1 1 calc R . .
C28 C 0.97555(19) 0.23443(19) 0.78261(14) 0.0795(9) Uani 1 1 d . . .
C29 C 0.92394(19) 0.2188(2) 0.74192(13) 0.0805(9) Uani 1 1 d . . .
H29 H 0.9141 0.1696 0.7329 0.097 Uiso 1 1 calc R . .
C30 C 0.88693(19) 0.27486(19) 0.71455(12) 0.0765(8) Uani 1 1 d . . .
C31 C 0.90088(19) 0.3484(2) 0.72826(13) 0.0778(9) Uani 1 1 d . . .
H31 H 0.8753 0.3861 0.7103 0.093 Uiso 1 1 calc R . .
C32 C 0.95244(18) 0.36645(19) 0.76835(13) 0.0763(8) Uani 1 1 d . . .
C33 C 0.98997(18) 0.3086(2) 0.79503(14) 0.0838(9) Uani 1 1 d . . .
H33 H 1.0253 0.3200 0.8216 0.101 Uiso 1 1 calc R . .
C34 C 1.01423(19) 0.1775(2) 0.81414(15) 0.0847(9) Uani 1 1 d . . .
H34 H 1.0489 0.1935 0.8398 0.102 Uiso 1 1 calc R . .
C35 C 0.8324(2) 0.2551(2) 0.67260(13) 0.0809(9) Uani 1 1 d . . .
H35 H 0.8247 0.2049 0.6656 0.097 Uiso 1 1 calc R . .
C36 C 0.96830(18) 0.44298(19) 0.78378(13) 0.0762(8) Uani 1 1 d . . .
H36 H 0.9470 0.4810 0.7635 0.091 Uiso 1 1 calc R . .
C37 C 0.77827(18) 0.2523(2) 1.13907(13) 0.0792(9) Uani 1 1 d . . .
H37 H 0.8334 0.2569 1.1381 0.095 Uiso 1 1 calc R . .
C38 C 0.74477(17) 0.3286(2) 1.14201(12) 0.0790(9) Uani 1 1 d . . .
H38 H 0.6897 0.3247 1.1394 0.095 Uiso 1 1 calc R . .
C39 C 0.7657(2) 0.3665(3) 1.19507(14) 0.1019(12) Uani 1 1 d . . .
H39A H 0.8196 0.3758 1.1960 0.122 Uiso 1 1 calc R . .
H39B H 0.7399 0.4139 1.1973 0.122 Uiso 1 1 calc R . .
C40 C 0.7440(3) 0.3187(3) 1.24330(15) 0.1188(15) Uani 1 1 d . . .
H40A H 0.7605 0.3429 1.2761 0.143 Uiso 1 1 calc R . .
H40B H 0.6895 0.3136 1.2446 0.143 Uiso 1 1 calc R . .
C41 C 0.7794(3) 0.2439(3) 1.23961(16) 0.1151(15) Uani 1 1 d . . .
H41A H 0.7634 0.2138 1.2698 0.138 Uiso 1 1 calc R . .
H41B H 0.8339 0.2488 1.2414 0.138 Uiso 1 1 calc R . .
C42 C 0.7571(2) 0.2059(3) 1.18753(16) 0.1053(12) Uani 1 1 d . . .
H42A H 0.7821 0.1581 1.1854 0.126 Uiso 1 1 calc R . .
H42B H 0.7030 0.1972 1.1873 0.126 Uiso 1 1 calc R . .
C43 C 0.5035(2) 0.0066(2) 0.91008(15) 0.0921(10) Uani 1 1 d . . .
H43 H 0.4801 0.0333 0.9400 0.111 Uiso 1 1 calc R . .
C44 C 0.4664(2) 0.0311(2) 0.85887(15) 0.0883(10) Uani 1 1 d . . .
H44 H 0.4921 0.0074 0.8286 0.106 Uiso 1 1 calc R . .
C45 C 0.3826(3) 0.0095(3) 0.8574(2) 0.1164(13) Uani 1 1 d . . .
H45A H 0.3557 0.0373 0.8846 0.140 Uiso 1 1 calc R . .
H45B H 0.3613 0.0225 0.8227 0.140 Uiso 1 1 calc R . .
C46 C 0.3717(3) -0.0731(3) 0.8672(2) 0.1279(17) Uani 1 1 d . . .
H46A H 0.3181 -0.0843 0.8685 0.153 Uiso 1 1 calc R . .
H46B H 0.3936 -0.1009 0.8378 0.153 Uiso 1 1 calc R . .
C47 C 0.4089(3) -0.0959(3) 0.9196(2) 0.1306(16) Uani 1 1 d . . .
H47A H 0.4028 -0.1489 0.9248 0.157 Uiso 1 1 calc R . .
H47B H 0.3847 -0.0705 0.9492 0.157 Uiso 1 1 calc R . .
C48 C 0.4925(3) -0.0767(3) 0.9190(2) 0.1209(14) Uani 1 1 d . . .
H48A H 0.5172 -0.1040 0.8905 0.145 Uiso 1 1 calc R . .
H48B H 0.5155 -0.0911 0.9528 0.145 Uiso 1 1 calc R . .
C49 C 1.0023(2) 0.0063(2) 0.87293(15) 0.0863(10) Uani 1 1 d . . .
H49 H 0.9725 -0.0220 0.8467 0.104 Uiso 1 1 calc R . .
C50 C 1.05069(18) 0.0608(2) 0.84345(14) 0.0818(9) Uani 1 1 d . . .
H50 H 1.0782 0.0912 0.8697 0.098 Uiso 1 1 calc R . .
C51 C 1.1073(2) 0.0203(2) 0.80841(17) 0.1020(12) Uani 1 1 d . . .
H51A H 1.0804 -0.0082 0.7814 0.122 Uiso 1 1 calc R . .
H51B H 1.1386 0.0563 0.7900 0.122 Uiso 1 1 calc R . .
C52 C 1.1569(3) -0.0308(3) 0.8410(2) 0.1276(16) Uani 1 1 d . . .
H52A H 1.1920 -0.0562 0.8175 0.153 Uiso 1 1 calc R . .
H52B H 1.1859 -0.0022 0.8669 0.153 Uiso 1 1 calc R . .
C53 C 1.1092(3) -0.0863(3) 0.8696(2) 0.1277(16) Uani 1 1 d . . .
H53A H 1.1411 -0.1179 0.8916 0.153 Uiso 1 1 calc R . .
H53B H 1.0834 -0.1174 0.8435 0.153 Uiso 1 1 calc R . .
C54 C 1.0503(3) -0.0472(3) 0.90547(19) 0.1196(14) Uani 1 1 d . . .
H54A H 1.0180 -0.0841 0.9220 0.144 Uiso 1 1 calc R . .
H54B H 1.0761 -0.0203 0.9339 0.144 Uiso 1 1 calc R . .
C55 C 1.01485(16) 0.55632(18) 0.89205(12) 0.0729(8) Uani 1 1 d . . .
H55 H 1.0431 0.5212 0.9145 0.088 Uiso 1 1 calc R . .
C56 C 1.02684(18) 0.53771(19) 0.83349(13) 0.0778(9) Uani 1 1 d . . .
H56 H 0.9945 0.5692 0.8110 0.093 Uiso 1 1 calc R . .
C57 C 1.1096(2) 0.5504(2) 0.81909(16) 0.1007(12) Uani 1 1 d . . .
H57A H 1.1410 0.5168 0.8399 0.121 Uiso 1 1 calc R . .
H57B H 1.1169 0.5390 0.7814 0.121 Uiso 1 1 calc R . .
C58 C 1.1344(2) 0.6283(3) 0.82956(18) 0.1110(14) Uani 1 1 d . . .
H58A H 1.1044 0.6623 0.8081 0.133 Uiso 1 1 calc R . .
H58B H 1.1869 0.6341 0.8196 0.133 Uiso 1 1 calc R . .
C59 C 1.1248(2) 0.6460(3) 0.8885(2) 0.1184(15) Uani 1 1 d . . .
H59A H 1.1399 0.6969 0.8954 0.142 Uiso 1 1 calc R . .
H59B H 1.1566 0.6136 0.9099 0.142 Uiso 1 1 calc R . .
C60 C 1.0418(2) 0.6351(2) 0.90396(17) 0.0983(11) Uani 1 1 d . . .
H60A H 1.0358 0.6454 0.9419 0.118 Uiso 1 1 calc R . .
H60B H 1.0107 0.6701 0.8841 0.118 Uiso 1 1 calc R . .
C61 C 0.51506(17) 0.58594(18) 0.89140(13) 0.0738(8) Uani 1 1 d . . .
H61 H 0.5391 0.6049 0.8588 0.089 Uiso 1 1 calc R . .
C62 C 0.45562(16) 0.53028(18) 0.87621(12) 0.0725(8) Uani 1 1 d . . .
H62 H 0.4367 0.5063 0.9088 0.087 Uiso 1 1 calc R . .
C63 C 0.3897(2) 0.5676(2) 0.84679(16) 0.0992(11) Uani 1 1 d . . .
H63A H 0.4070 0.5860 0.8124 0.119 Uiso 1 1 calc R . .
H63B H 0.3505 0.5311 0.8400 0.119 Uiso 1 1 calc R . .
C64 C 0.3572(2) 0.6309(3) 0.8787(2) 0.1159(15) Uani 1 1 d . . .
H64A H 0.3171 0.6544 0.8581 0.139 Uiso 1 1 calc R . .
H64B H 0.3355 0.6119 0.9117 0.139 Uiso 1 1 calc R . .
C65 C 0.4157(3) 0.6865(2) 0.8918(2) 0.1187(14) Uani 1 1 d . . .
H65A H 0.3940 0.7255 0.9136 0.142 Uiso 1 1 calc R . .
H65B H 0.4345 0.7086 0.8590 0.142 Uiso 1 1 calc R . .
C66 C 0.4806(2) 0.6499(2) 0.92222(19) 0.1049(12) Uani 1 1 d . . .
H66A H 0.5194 0.6867 0.9294 0.126 Uiso 1 1 calc R . .
H66B H 0.4623 0.6319 0.9565 0.126 Uiso 1 1 calc R . .
C67 C 0.6678(2) 0.3031(2) 0.60600(12) 0.0816(9) Uani 1 1 d . . .
H67 H 0.6705 0.3574 0.6070 0.098 Uiso 1 1 calc R . .
C68 C 0.7466(2) 0.27243(19) 0.60222(12) 0.0836(9) Uani 1 1 d . . .
H68 H 0.7446 0.2182 0.6046 0.100 Uiso 1 1 calc R . .
C69 C 0.7831(3) 0.2947(3) 0.54844(14) 0.1142(13) Uani 1 1 d . . .
H69A H 0.7899 0.3480 0.5475 0.137 Uiso 1 1 calc R . .
H69B H 0.8325 0.2717 0.5457 0.137 Uiso 1 1 calc R . .
C70 C 0.7345(3) 0.2709(3) 0.50091(14) 0.1286(17) Uani 1 1 d . . .
H70A H 0.7318 0.2172 0.4996 0.154 Uiso 1 1 calc R . .
H70B H 0.7574 0.2880 0.4678 0.154 Uiso 1 1 calc R . .
C71 C 0.6548(3) 0.3031(3) 0.50573(14) 0.1200(14) Uani 1 1 d . . .
H71A H 0.6570 0.3568 0.5041 0.144 Uiso 1 1 calc R . .
H71B H 0.6237 0.2858 0.4761 0.144 Uiso 1 1 calc R . .
C72 C 0.6207(2) 0.2796(3) 0.55756(14) 0.1064(12) Uani 1 1 d . . .
H72A H 0.6154 0.2260 0.5577 0.128 Uiso 1 1 calc R . .
H72B H 0.5706 0.3009 0.5605 0.128 Uiso 1 1 calc R . .
C73 C 0.7345(4) 0.4898(4) 0.7818(3) 0.136(2) Uani 0.882(4) 1 d P . .
C74 C 0.6838(5) 0.5144(5) 0.7455(4) 0.188(4) Uani 0.882(4) 1 d P . .
H74 H 0.6404 0.4868 0.7388 0.225 Uiso 0.882(4) 1 calc PR . .
C75 C 0.6949(5) 0.5780(5) 0.7190(3) 0.154(3) Uani 0.882(4) 1 d P . .
H75 H 0.6593 0.5933 0.6938 0.184 Uiso 0.882(4) 1 calc PR . .
C76 C 0.7553(4) 0.6196(4) 0.7276(3) 0.139(2) Uani 0.882(4) 1 d P . .
C77 C 0.8014(4) 0.5958(6) 0.7688(4) 0.185(4) Uani 0.882(4) 1 d P . .
H77 H 0.8415 0.6259 0.7794 0.222 Uiso 0.882(4) 1 calc PR . .
C78 C 0.7910(4) 0.5307(6) 0.7946(3) 0.154(3) Uani 0.882(4) 1 d P . .
H78 H 0.8246 0.5157 0.8213 0.185 Uiso 0.882(4) 1 calc PR . .
C79 C 0.7253(6) 0.4173(6) 0.8121(4) 0.218(4) Uani 0.882(4) 1 d P . .
H79A H 0.7670 0.4110 0.8365 0.326 Uiso 0.882(4) 1 calc PR . .
H79B H 0.7242 0.3769 0.7871 0.326 Uiso 0.882(4) 1 calc PR . .
H79C H 0.6789 0.4183 0.8320 0.326 Uiso 0.882(4) 1 calc PR . .
C80 C 0.7682(5) 0.6902(6) 0.6935(4) 0.215(4) Uani 0.882(4) 1 d P . .
H80A H 0.8131 0.7150 0.7056 0.322 Uiso 0.882(4) 1 calc PR . .
H80B H 0.7257 0.7229 0.6972 0.322 Uiso 0.882(4) 1 calc PR . .
H80C H 0.7737 0.6766 0.6564 0.322 Uiso 0.882(4) 1 calc PR . .
C81 C 0.9435(3) 0.3063(3) 0.9611(2) 0.1296(19) Uani 0.946(5) 1 d P . .
C82 C 0.9257(3) 0.3089(3) 1.0126(3) 0.139(2) Uani 0.946(5) 1 d P . .
H82 H 0.8752 0.3098 1.0229 0.167 Uiso 0.946(5) 1 calc PR . .
C83 C 1.0176(4) 0.3101(4) 0.9487(2) 0.151(2) Uani 0.946(5) 1 d P . .
H83 H 1.0312 0.3137 0.9127 0.181 Uiso 0.946(5) 1 calc PR . .
C84 C 0.8818(4) 0.3065(6) 0.9186(3) 0.189(3) Uani 0.946(5) 1 d P . .
H84A H 0.8333 0.3039 0.9356 0.284 Uiso 0.946(5) 1 calc PR . .
H84B H 0.8881 0.2645 0.8954 0.284 Uiso 0.946(5) 1 calc PR . .
H84C H 0.8849 0.3513 0.8979 0.284 Uiso 0.946(5) 1 calc PR . .
C85 C 0.5664(8) 0.3092(9) 0.9636(6) 0.102(4) Uiso 0.456(3) 1 d P A -1
C86 C 0.5223(4) 0.3694(5) 0.9927(4) 0.086(3) Uiso 0.456(3) 1 d P A -1
H86 H 0.5378 0.4184 0.9891 0.104 Uiso 0.456(3) 1 calc PR A -1
C87 C 0.4580(7) 0.3540(8) 1.0254(5) 0.110(3) Uiso 0.456(3) 1 d P A -1
H87 H 0.4347 0.3901 1.0462 0.132 Uiso 0.456(3) 1 calc PR A -1
C88 C 0.4358(10) 0.2891(11) 1.0239(7) 0.134(7) Uiso 0.456(3) 1 d P A -1
C89 C 0.4693(7) 0.2383(8) 0.9924(6) 0.144(4) Uiso 0.456(3) 1 d P A -1
H89 H 0.4441 0.1932 0.9893 0.172 Uiso 0.456(3) 1 calc PR A -1
C90 C 0.5294(8) 0.2432(8) 0.9667(6) 0.132(4) Uiso 0.456(3) 1 d P A -1
H90 H 0.5490 0.2016 0.9497 0.159 Uiso 0.456(3) 1 calc PR A -1
C91 C 0.6332(9) 0.3268(10) 0.9293(6) 0.167(5) Uiso 0.456(3) 1 d P A -1
H91A H 0.6284 0.3764 0.9155 0.250 Uiso 0.456(3) 1 calc PR A -1
H91B H 0.6354 0.2924 0.8999 0.250 Uiso 0.456(3) 1 calc PR A -1
H91C H 0.6785 0.3231 0.9504 0.250 Uiso 0.456(3) 1 calc PR A -1
C92 C 0.3641(9) 0.2789(11) 1.0554(6) 0.169(5) Uiso 0.456(3) 1 d P A -1
H92A H 0.3626 0.3144 1.0841 0.253 Uiso 0.456(3) 1 calc PR A -1
H92B H 0.3626 0.2296 1.0699 0.253 Uiso 0.456(3) 1 calc PR A -1
H92C H 0.3213 0.2864 1.0321 0.253 Uiso 0.456(3) 1 calc PR A -1

loop_
_atom_site_aniso_label
_atom_site_aniso_U_11
_atom_site_aniso_U_22
_atom_site_aniso_U_33
_atom_site_aniso_U_23
_atom_site_aniso_U_13
_atom_site_aniso_U_12
N1 0.0717(17) 0.121(2) 0.0824(19) 0.0032(18) -0.0042(15) -0.0056(17)
N2 0.0620(15) 0.109(2) 0.0653(15) 0.0144(15) 0.0099(13) 0.0072(15)
N3 0.087(2) 0.101(2) 0.090(2) -0.0140(18) 0.0142(16) -0.0169(17)
N4 0.101(2) 0.091(2) 0.085(2) -0.0106(16) 0.0197(17) -0.0160(16)
N5 0.100(2) 0.095(2) 0.096(2) -0.0121(17) -0.0038(17) 0.0017(18)
N6 0.0760(17) 0.085(2) 0.0917(19) -0.0149(16) -0.0137(15) 0.0117(15)
N7 0.0626(14) 0.0891(18) 0.0779(17) 0.0100(15) -0.0058(13) -0.0102(13)
N8 0.0815(18) 0.0768(18) 0.0882(19) 0.0032(15) -0.0071(15) -0.0092(14)
N9 0.0654(16) 0.0893(18) 0.0775(16) 0.0147(14) 0.0024(13) 0.0090(14)
N10 0.0789(17) 0.086(2) 0.0748(17) 0.0015(14) 0.0121(13) 0.0097(15)
N11 0.129(2) 0.0818(19) 0.0653(16) -0.0018(15) 0.0079(16) 0.0036(17)
N12 0.112(2) 0.0817(18) 0.0654(16) -0.0055(15) -0.0066(15) 0.0044(17)
C1 0.089(3) 0.097(3) 0.075(2) 0.0092(19) 0.0012(19) -0.007(2)
C2 0.085(2) 0.107(3) 0.075(2) 0.003(2) 0.0094(18) -0.010(2)
C3 0.096(3) 0.094(3) 0.087(2) 0.007(2) 0.005(2) -0.017(2)
C4 0.102(3) 0.088(2) 0.094(2) -0.002(2) 0.014(2) -0.013(2)
C5 0.087(3) 0.083(2) 0.107(3) 0.005(2) 0.000(2) -0.0077(19)
C6 0.088(2) 0.098(3) 0.084(2) 0.003(2) 0.005(2) 0.008(2)
C7 0.073(2) 0.109(3) 0.077(2) 0.014(2) 0.0011(18) 0.0019(19)
C8 0.096(3) 0.099(3) 0.090(2) 0.000(2) 0.018(2) -0.021(2)
C9 0.089(3) 0.085(2) 0.105(3) -0.011(2) 0.004(2) 0.006(2)
C10 0.0690(19) 0.095(2) 0.0622(18) 0.0057(16) 0.0058(15) 0.0122(17)
C11 0.0640(18) 0.093(2) 0.0687(19) 0.0026(17) -0.0005(14) 0.0015(16)
C12 0.0619(18) 0.082(2) 0.0720(19) 0.0055(17) 0.0005(15) -0.0039(15)
C13 0.075(2) 0.078(2) 0.080(2) 0.0098(16) 0.0024(16) -0.0036(16)
C14 0.0645(18) 0.076(2) 0.079(2) 0.0084(16) 0.0042(15) 0.0104(15)
C15 0.0609(18) 0.106(3) 0.073(2) 0.0027(18) 0.0083(15) 0.0112(17)
C16 0.0611(18) 0.114(3) 0.0692(19) 0.0117(19) 0.0130(16) 0.0098(18)
C17 0.0642(18) 0.093(2) 0.0724(19) 0.0105(18) -0.0084(15) -0.0091(16)
C18 0.071(2) 0.081(2) 0.085(2) 0.0197(17) 0.0091(16) 0.0086(16)
C19 0.091(2) 0.094(3) 0.068(2) -0.0078(19) 0.0030(17) -0.0104(19)
C20 0.076(2) 0.086(2) 0.073(2) -0.0035(18) 0.0008(15) -0.0040(17)
C21 0.0701(19) 0.092(3) 0.070(2) -0.0031(18) -0.0004(15) 0.0098(17)
C22 0.092(2) 0.085(2) 0.0656(19) -0.0032(17) -0.0010(17) 0.0110(18)
C23 0.098(2) 0.090(2) 0.0608(18) -0.0008(18) 0.0038(17) 0.0023(19)
C24 0.110(3) 0.082(2) 0.073(2) -0.0150(18) 0.0014(19) -0.0025(19)
C25 0.106(3) 0.082(2) 0.087(2) -0.016(2) 0.009(2) -0.012(2)
C26 0.0662(19) 0.089(2) 0.071(2) -0.0009(17) 0.0061(15) 0.0077(17)
C27 0.113(3) 0.081(2) 0.0657(19) -0.0053(18) 0.0004(18) 0.012(2)
C28 0.0696(19) 0.079(2) 0.090(2) -0.0067(18) -0.0019(17) 0.0038(16)
C29 0.078(2) 0.081(2) 0.083(2) -0.0173(18) -0.0020(17) 0.0025(17)
C30 0.083(2) 0.081(2) 0.0662(18) -0.0030(16) 0.0056(16) 0.0079(17)
C31 0.079(2) 0.084(2) 0.0703(19) 0.0001(16) -0.0008(16) -0.0056(16)
C32 0.0733(19) 0.075(2) 0.080(2) 0.0029(17) 0.0090(17) -0.0043(17)
C33 0.0659(19) 0.099(3) 0.086(2) -0.001(2) -0.0038(16) -0.0045(18)
C34 0.0664(19) 0.093(3) 0.095(2) -0.015(2) -0.0072(17) 0.0020(18)
C35 0.093(2) 0.083(2) 0.0664(19) -0.0146(18) -0.0062(18) -0.0005(18)
C36 0.0713(19) 0.086(2) 0.071(2) 0.0113(17) 0.0009(16) -0.0114(16)
C37 0.0603(18) 0.109(3) 0.0686(19) 0.0081(18) 0.0019(15) 0.0037(17)
C38 0.0559(17) 0.111(3) 0.0702(19) 0.0137(18) 0.0108(14) 0.0099(17)
C39 0.102(3) 0.136(3) 0.068(2) 0.001(2) 0.0122(19) 0.013(2)
C40 0.116(3) 0.175(5) 0.066(2) -0.002(3) 0.018(2) 0.007(3)
C41 0.115(3) 0.156(4) 0.075(2) 0.033(3) 0.003(2) -0.001(3)
C42 0.102(3) 0.122(3) 0.092(3) 0.025(2) 0.003(2) -0.003(2)
C43 0.102(3) 0.096(3) 0.078(2) -0.0078(19) 0.0196(19) -0.021(2)
C44 0.098(2) 0.081(2) 0.086(2) -0.0186(18) 0.0163(19) -0.0177(18)
C45 0.107(3) 0.118(3) 0.124(3) -0.007(3) 0.005(2) -0.028(3)
C46 0.103(3) 0.109(3) 0.172(5) -0.030(3) 0.000(3) -0.045(3)
C47 0.131(4) 0.106(3) 0.155(4) 0.003(3) 0.004(3) -0.045(3)
C48 0.130(4) 0.104(3) 0.129(4) 0.013(3) 0.012(3) -0.028(3)
C49 0.085(2) 0.078(2) 0.096(2) -0.022(2) -0.0107(19) 0.0141(19)
C50 0.0729(19) 0.080(2) 0.092(2) -0.0147(19) -0.0181(17) 0.0064(18)
C51 0.081(2) 0.108(3) 0.117(3) -0.016(2) -0.001(2) 0.019(2)
C52 0.100(3) 0.131(4) 0.152(4) -0.018(3) -0.007(3) 0.040(3)
C53 0.130(4) 0.112(3) 0.141(4) -0.012(3) -0.023(3) 0.045(3)
C54 0.131(4) 0.108(3) 0.120(3) 0.006(3) -0.011(3) 0.014(3)
C55 0.0573(16) 0.086(2) 0.0749(19) 0.0071(16) -0.0083(14) -0.0141(15)
C56 0.0695(18) 0.088(2) 0.076(2) 0.0122(17) -0.0093(15) -0.0140(16)
C57 0.078(2) 0.125(3) 0.098(3) -0.001(2) 0.0089(19) -0.028(2)
C58 0.086(3) 0.140(4) 0.107(3) 0.016(3) 0.003(2) -0.037(2)
C59 0.095(3) 0.120(3) 0.140(4) -0.016(3) -0.005(3) -0.054(3)
C60 0.088(2) 0.103(3) 0.104(3) -0.012(2) -0.005(2) -0.023(2)
C61 0.0673(18) 0.081(2) 0.0734(19) 0.0127(16) 0.0083(15) 0.0117(16)
C62 0.0657(18) 0.080(2) 0.0714(18) 0.0067(16) 0.0112(15) 0.0117(16)
C63 0.079(2) 0.115(3) 0.104(3) 0.003(2) -0.010(2) 0.013(2)
C64 0.083(3) 0.131(4) 0.133(4) 0.005(3) -0.006(2) 0.044(3)
C65 0.109(3) 0.092(3) 0.155(4) -0.007(3) -0.005(3) 0.037(3)
C66 0.099(3) 0.086(2) 0.130(3) -0.005(2) -0.007(2) 0.021(2)
C67 0.104(3) 0.080(2) 0.0610(18) -0.0002(16) 0.0037(17) 0.0112(19)
C68 0.114(3) 0.082(2) 0.0553(18) -0.0062(15) -0.0058(17) 0.000(2)
C69 0.114(3) 0.152(4) 0.076(2) -0.006(2) 0.007(2) 0.000(3)
C70 0.143(4) 0.189(5) 0.054(2) -0.008(2) 0.011(2) 0.000(4)
C71 0.135(4) 0.162(4) 0.064(2) -0.003(2) -0.012(2) 0.009(3)
C72 0.125(3) 0.129(3) 0.066(2) -0.005(2) -0.012(2) 0.013(3)
C73 0.111(4) 0.158(6) 0.139(5) -0.009(4) -0.023(4) -0.010(4)
C74 0.196(8) 0.152(6) 0.214(8) 0.014(6) -0.110(7) -0.063(6)
C75 0.146(6) 0.161(6) 0.154(6) -0.039(5) -0.055(5) 0.005(5)
C76 0.092(4) 0.175(6) 0.150(5) -0.019(5) -0.006(4) 0.007(4)
C77 0.099(4) 0.269(11) 0.186(8) 0.017(7) -0.044(5) -0.050(6)
C78 0.101(4) 0.255(9) 0.106(4) 0.026(5) 0.002(3) 0.008(5)
C79 0.237(10) 0.189(9) 0.226(10) 0.005(8) -0.064(8) -0.005(7)
C80 0.173(8) 0.230(10) 0.241(10) 0.068(9) 0.026(7) -0.011(7)
C81 0.130(5) 0.138(4) 0.122(4) -0.009(3) 0.058(4) 0.005(3)
C82 0.102(4) 0.136(4) 0.180(6) 0.041(4) 0.053(4) 0.018(3)
C83 0.128(5) 0.212(7) 0.113(4) -0.042(4) 0.041(4) -0.012(4)
C84 0.142(5) 0.267(10) 0.159(6) -0.026(6) 0.008(5) 0.000(6)

loop_
_atom_type_symbol
_atom_type_description
_atom_type_scat_dispersion_real
_atom_type_scat_dispersion_imag
_atom_type_scat_source
C C 0.0033 0.0016 'International Tables Vol C Tables 4.2.6.8 and 6.1.1.4'
H H 0.0000 0.0000 'International Tables Vol C Tables 4.2.6.8 and 6.1.1.4'
N N 0.0061 0.0033 'International Tables Vol C Tables 4.2.6.8 and 6.1.1.4'

loop_
_geom_angle_atom_site_label_1
_geom_angle_atom_site_label_2
_geom_angle_atom_site_label_3
_geom_angle
_geom_angle_site_symmetry_1
_geom_angle_site_symmetry_3
C7 N1 C37 118.2(3) . .
C16 N2 C38 118.5(3) . .
C8 N3 C43 117.6(3) . .
C25 N4 C44 117.4(3) . .
C9 N5 C49 117.4(3) . .
C34 N6 C50 117.6(3) . .
C17 N7 C55 118.9(3) . .
C36 N8 C56 119.4(3) . .
C18 N9 C61 118.4(3) . .
C26 N10 C62 118.2(3) . .
C27 N11 C67 118.3(3) . .
C35 N12 C68 117.7(3) . .
C6 C1 C2 118.0(4) . .
C6 C1 C7 121.2(4) . .
C2 C1 C7 120.7(3) . .
C3 C2 C1 122.2(4) . .
C3 C2 H2 118.9 . .
C1 C2 H2 118.9 . .
C2 C3 C4 117.5(4) . .
C2 C3 C8 119.6(4) . .
C4 C3 C8 122.9(4) . .
C5 C4 C3 121.0(4) . .
C5 C4 H4 119.5 . .
C3 C4 H4 119.5 . .
C6 C5 C4 120.0(4) . .
C6 C5 C9 121.3(4) . .
C4 C5 C9 118.7(4) . .
C5 C6 C1 121.2(4) . .
C5 C6 H6 119.4 . .
C1 C6 H6 119.4 . .
N1 C7 C1 123.1(3) . .
N1 C7 H7 118.4 . .
C1 C7 H7 118.4 . .
N3 C8 C3 126.6(4) . .
N3 C8 H8 116.7 . .
C3 C8 H8 116.7 . .
N5 C9 C5 124.5(4) . .
N5 C9 H9 117.7 . .
C5 C9 H9 117.7 . .
C15 C10 C11 118.6(3) . .
C15 C10 C16 119.4(3) . .
C11 C10 C16 121.9(3) . .
C12 C11 C10 120.4(3) . .
C12 C11 H11 119.8 . .
C10 C11 H11 119.8 . .
C11 C12 C13 119.7(3) . .
C11 C12 C17 119.3(3) . .
C13 C12 C17 120.9(3) . .
C14 C13 C12 120.6(3) . .
C14 C13 H13 119.7 . .
C12 C13 H13 119.7 . .
C13 C14 C15 118.9(3) . .
C13 C14 C18 119.8(3) . .
C15 C14 C18 121.2(3) . .
C10 C15 C14 121.8(3) . .
C10 C15 H15 119.1 . .
C14 C15 H15 119.1 . .
N2 C16 C10 124.3(3) . .
N2 C16 H16 117.8 . .
C10 C16 H16 117.8 . .
N7 C17 C12 123.8(3) . .
N7 C17 H17 118.1 . .
C12 C17 H17 118.1 . .
N9 C18 C14 122.4(3) . .
N9 C18 H18 118.8 . .
C14 C18 H18 118.8 . .
C20 C19 C24 117.9(3) . .
C20 C19 C25 124.0(3) . .
C24 C19 C25 118.1(3) . .
C21 C20 C19 121.3(3) . .
C21 C20 H20 119.4 . .
C19 C20 H20 119.4 . .
C20 C21 C22 119.7(3) . .
C20 C21 C26 121.2(3) . .
C22 C21 C26 119.1(3) . .
C23 C22 C21 120.5(3) . .
C23 C22 H22 119.8 . .
C21 C22 H22 119.8 . .
C22 C23 C24 118.9(3) . .
C22 C23 C27 119.7(3) . .
C24 C23 C27 121.4(3) . .
C23 C24 C19 121.7(3) . .
C23 C24 H24 119.1 . .
C19 C24 H24 119.1 . .
N4 C25 C19 125.2(3) . .
N4 C25 H25 117.4 . .
C19 C25 H25 117.4 . .
N10 C26 C21 122.8(3) . .
N10 C26 H26 118.6 . .
C21 C26 H26 118.6 . .
N11 C27 C23 124.4(3) . .
N11 C27 H27 117.8 . .
C23 C27 H27 117.8 . .
C29 C28 C33 118.3(3) . .
C29 C28 C34 123.6(3) . .
C33 C28 C34 118.0(3) . .
C30 C29 C28 121.3(3) . .
C30 C29 H29 119.4 . .
C28 C29 H29 119.4 . .
C29 C30 C31 119.5(3) . .
C29 C30 C35 118.9(3) . .
C31 C30 C35 121.6(3) . .
C32 C31 C30 121.0(3) . .
C32 C31 H31 119.5 . .
C30 C31 H31 119.5 . .
C31 C32 C33 118.4(3) . .
C31 C32 C36 122.4(3) . .
C33 C32 C36 119.2(3) . .
C28 C33 C32 121.5(3) . .
C28 C33 H33 119.3 . .
C32 C33 H33 119.3 . .
N6 C34 C28 125.6(3) . .
N6 C34 H34 117.2 . .
C28 C34 H34 117.2 . .
N12 C35 C30 124.5(3) . .
N12 C35 H35 117.8 . .
C30 C35 H35 117.8 . .
N8 C36 C32 123.2(3) . .
N8 C36 H36 118.4 . .
C32 C36 H36 118.4 . .
N1 C37 C38 111.3(3) . .
N1 C37 C42 108.5(3) . .
C38 C37 C42 111.6(3) . .
N1 C37 H37 108.5 . .
C38 C37 H37 108.5 . .
C42 C37 H37 108.5 . .
N2 C38 C37 110.6(3) . .
N2 C38 C39 108.3(3) . .
C37 C38 C39 110.9(3) . .
N2 C38 H38 109.0 . .
C37 C38 H38 109.0 . .
C39 C38 H38 109.0 . .
C40 C39 C38 111.5(4) . .
C40 C39 H39A 109.3 . .
C38 C39 H39A 109.3 . .
C40 C39 H39B 109.3 . .
C38 C39 H39B 109.3 . .
H39A C39 H39B 108.0 . .
C41 C40 C39 110.7(3) . .
C41 C40 H40A 109.5 . .
C39 C40 H40A 109.5 . .
C41 C40 H40B 109.5 . .
C39 C40 H40B 109.5 . .
H40A C40 H40B 108.1 . .
C40 C41 C42 110.8(4) . .
C40 C41 H41A 109.5 . .
C42 C41 H41A 109.5 . .
C40 C41 H41B 109.5 . .
C42 C41 H41B 109.5 . .
H41A C41 H41B 108.1 . .
C37 C42 C41 111.5(4) . .
C37 C42 H42A 109.3 . .
C41 C42 H42A 109.3 . .
C37 C42 H42B 109.3 . .
C41 C42 H42B 109.3 . .
H42A C42 H42B 108.0 . .
N3 C43 C44 111.9(3) . .
N3 C43 C48 108.5(4) . .
C44 C43 C48 110.9(3) . .
N3 C43 H43 108.5 . .
C44 C43 H43 108.5 . .
C48 C43 H43 108.5 . .
N4 C44 C43 110.1(3) . .
N4 C44 C45 108.7(3) . .
C43 C44 C45 111.4(3) . .
N4 C44 H44 108.9 . .
C43 C44 H44 108.9 . .
C45 C44 H44 108.9 . .
C46 C45 C44 111.6(4) . .
C46 C45 H45A 109.3 . .
C44 C45 H45A 109.3 . .
C46 C45 H45B 109.3 . .
C44 C45 H45B 109.3 . .
H45A C45 H45B 108.0 . .
C47 C46 C45 110.4(4) . .
C47 C46 H46A 109.6 . .
C45 C46 H46A 109.6 . .
C47 C46 H46B 109.6 . .
C45 C46 H46B 109.6 . .
H46A C46 H46B 108.1 . .
C46 C47 C48 110.4(4) . .
C46 C47 H47A 109.6 . .
C48 C47 H47A 109.6 . .
C46 C47 H47B 109.6 . .
C48 C47 H47B 109.6 . .
H47A C47 H47B 108.1 . .
C47 C48 C43 110.5(4) . .
C47 C48 H48A 109.6 . .
C43 C48 H48A 109.6 . .
C47 C48 H48B 109.6 . .
C43 C48 H48B 109.6 . .
H48A C48 H48B 108.1 . .
N5 C49 C50 111.3(3) . .
N5 C49 C54 108.1(3) . .
C50 C49 C54 111.0(3) . .
N5 C49 H49 108.8 . .
C50 C49 H49 108.8 . .
C54 C49 H49 108.8 . .
N6 C50 C49 110.9(3) . .
N6 C50 C51 108.8(3) . .
C49 C50 C51 110.3(3) . .
N6 C50 H50 108.9 . .
C49 C50 H50 108.9 . .
C51 C50 H50 108.9 . .
C52 C51 C50 111.7(4) . .
C52 C51 H51A 109.3 . .
C50 C51 H51A 109.3 . .
C52 C51 H51B 109.3 . .
C50 C51 H51B 109.3 . .
H51A C51 H51B 107.9 . .
C53 C52 C51 109.7(4) . .
C53 C52 H52A 109.7 . .
C51 C52 H52A 109.7 . .
C53 C52 H52B 109.7 . .
C51 C52 H52B 109.7 . .
H52A C52 H52B 108.2 . .
C52 C53 C54 110.8(4) . .
C52 C53 H53A 109.5 . .
C54 C53 H53A 109.5 . .
C52 C53 H53B 109.5 . .
C54 C53 H53B 109.5 . .
H53A C53 H53B 108.1 . .
C49 C54 C53 111.0(4) . .
C49 C54 H54A 109.4 . .
C53 C54 H54A 109.4 . .
C49 C54 H54B 109.4 . .
C53 C54 H54B 109.4 . .
H54A C54 H54B 108.0 . .
N7 C55 C56 110.0(2) . .
N7 C55 C60 108.1(3) . .
C56 C55 C60 110.4(3) . .
N7 C55 H55 109.4 . .
C56 C55 H55 109.4 . .
C60 C55 H55 109.4 . .
N8 C56 C55 110.5(3) . .
N8 C56 C57 107.7(3) . .
C55 C56 C57 109.4(3) . .
N8 C56 H56 109.7 . .
C55 C56 H56 109.7 . .
C57 C56 H56 109.7 . .
C58 C57 C56 112.4(4) . .
C58 C57 H57A 109.1 . .
C56 C57 H57A 109.1 . .
C58 C57 H57B 109.1 . .
C56 C57 H57B 109.1 . .
H57A C57 H57B 107.9 . .
C57 C58 C59 109.5(3) . .
C57 C58 H58A 109.8 . .
C59 C58 H58A 109.8 . .
C57 C58 H58B 109.8 . .
C59 C58 H58B 109.8 . .
H58A C58 H58B 108.2 . .
C58 C59 C60 109.2(3) . .
C58 C59 H59A 109.8 . .
C60 C59 H59A 109.8 . .
C58 C59 H59B 109.8 . .
C60 C59 H59B 109.8 . .
H59A C59 H59B 108.3 . .
C55 C60 C59 111.6(3) . .
C55 C60 H60A 109.3 . .
C59 C60 H60A 109.3 . .
C55 C60 H60B 109.3 . .
C59 C60 H60B 109.3 . .
H60A C60 H60B 108.0 . .
N9 C61 C62 109.8(3) . .
N9 C61 C66 108.3(3) . .
C62 C61 C66 110.7(3) . .
N9 C61 H61 109.4 . .
C62 C61 H61 109.4 . .
C66 C61 H61 109.4 . .
N10 C62 C61 110.7(2) . .
N10 C62 C63 107.6(3) . .
C61 C62 C63 111.0(3) . .
N10 C62 H62 109.2 . .
C61 C62 H62 109.2 . .
C63 C62 H62 109.2 . .
C64 C63 C62 111.9(3) . .
C64 C63 H63A 109.2 . .
C62 C63 H63A 109.2 . .
C64 C63 H63B 109.2 . .
C62 C63 H63B 109.2 . .
H63A C63 H63B 107.9 . .
C65 C64 C63 111.2(4) . .
C65 C64 H64A 109.4 . .
C63 C64 H64A 109.4 . .
C65 C64 H64B 109.4 . .
C63 C64 H64B 109.4 . .
H64A C64 H64B 108.0 . .
C64 C65 C66 110.1(4) . .
C64 C65 H65A 109.6 . .
C66 C65 H65A 109.6 . .
C64 C65 H65B 109.6 . .
C66 C65 H65B 109.6 . .
H65A C65 H65B 108.2 . .
C61 C66 C65 112.4(4) . .
C61 C66 H66A 109.1 . .
C65 C66 H66A 109.1 . .
C61 C66 H66B 109.1 . .
C65 C66 H66B 109.1 . .
H66A C66 H66B 107.8 . .
N11 C67 C68 110.1(3) . .
N11 C67 C72 109.4(3) . .
C68 C67 C72 110.6(3) . .
N11 C67 H67 108.9 . .
C68 C67 H67 108.9 . .
C72 C67 H67 108.9 . .
N12 C68 C67 111.4(3) . .
N12 C68 C69 107.3(3) . .
C67 C68 C69 110.6(3) . .
N12 C68 H68 109.2 . .
C67 C68 H68 109.2 . .
C69 C68 H68 109.2 . .
C70 C69 C68 111.4(4) . .
C70 C69 H69A 109.3 . .
C68 C69 H69A 109.3 . .
C70 C69 H69B 109.3 . .
C68 C69 H69B 109.3 . .
H69A C69 H69B 108.0 . .
C69 C70 C71 110.5(4) . .
C69 C70 H70A 109.6 . .
C71 C70 H70A 109.6 . .
C69 C70 H70B 109.6 . .
C71 C70 H70B 109.6 . .
H70A C70 H70B 108.1 . .
C72 C71 C70 109.7(4) . .
C72 C71 H71A 109.7 . .
C70 C71 H71A 109.7 . .
C72 C71 H71B 109.7 . .
C70 C71 H71B 109.7 . .
H71A C71 H71B 108.2 . .
C71 C72 C67 112.6(4) . .
C71 C72 H72A 109.1 . .
C67 C72 H72A 109.1 . .
C71 C72 H72B 109.1 . .
C67 C72 H72B 109.1 . .
H72A C72 H72B 107.8 . .
C78 C73 C74 119.5(8) . .
C78 C73 C79 117.3(7) . .
C74 C73 C79 123.0(7) . .
C75 C74 C73 121.0(7) . .
C75 C74 H74 119.5 . .
C73 C74 H74 119.5 . .
C76 C75 C74 121.7(7) . .
C76 C75 H75 119.1 . .
C74 C75 H75 119.1 . .
C75 C76 C77 114.9(8) . .
C75 C76 C80 119.9(8) . .
C77 C76 C80 125.2(8) . .
C78 C77 C76 122.8(7) . .
C78 C77 H77 118.6 . .
C76 C77 H77 118.6 . .
C73 C78 C77 119.4(7) . .
C73 C78 H78 120.3 . .
C77 C78 H78 120.3 . .
C73 C79 H79A 109.5 . .
C73 C79 H79B 109.5 . .
H79A C79 H79B 109.5 . .
C73 C79 H79C 109.5 . .
H79A C79 H79C 109.5 . .
H79B C79 H79C 109.5 . .
C76 C80 H80A 109.5 . .
C76 C80 H80B 109.5 . .
H80A C80 H80B 109.5 . .
C76 C80 H80C 109.5 . .
H80A C80 H80C 109.5 . .
H80B C80 H80C 109.5 . .
C82 C81 C83 117.3(6) . .
C82 C81 C84 120.1(6) . .
C83 C81 C84 122.4(6) . .
C81 C82 C83 119.9(5) . 2_757
C81 C82 H82 120.0 . .
C83 C82 H82 120.0 2_757 .
C81 C83 C82 122.6(5) . 2_757
C81 C83 H83 118.7 . .
C82 C83 H83 118.7 2_757 .
C81 C84 H84A 109.5 . .
C81 C84 H84B 109.5 . .
H84A C84 H84B 109.5 . .
C81 C84 H84C 109.5 . .
H84A C84 H84C 109.5 . .
H84B C84 H84C 109.5 . .
C90 C85 C91 127.0(14) . .
C90 C85 C86 110.2(10) . .
C91 C85 C86 122.0(14) . .
C87 C86 C85 123.1(11) . .
C87 C86 H86 118.5 . .
C85 C86 H86 118.5 . .
C88 C87 C86 114.9(15) . .
C88 C87 H87 122.6 . .
C86 C87 H87 122.6 . .
C87 C88 C89 121.5(18) . .
C87 C88 C92 111.6(19) . .
C89 C88 C92 126.5(17) . .
C90 C89 C88 129.0(16) . .
C90 C89 H89 115.5 . .
C88 C89 H89 115.5 . .
C89 C90 C85 120.4(15) . .
C89 C90 H90 119.8 . .
C85 C90 H90 119.8 . .

loop_
_geom_bond_atom_site_label_1
_geom_bond_atom_site_label_2
_geom_bond_distance
_geom_bond_site_symmetry_2
N1 C7 1.268(5) .
N1 C37 1.458(4) .
N2 C16 1.239(4) .
N2 C38 1.466(4) .
N3 C8 1.258(5) .
N3 C43 1.451(5) .
N4 C25 1.267(5) .
N4 C44 1.466(5) .
N5 C9 1.242(5) .
N5 C49 1.466(5) .
N6 C34 1.247(4) .
N6 C50 1.459(4) .
N7 C17 1.243(4) .
N7 C55 1.461(4) .
N8 C36 1.263(4) .
N8 C56 1.453(4) .
N9 C18 1.267(4) .
N9 C61 1.464(4) .
N10 C26 1.262(4) .
N10 C62 1.465(4) .
N11 C27 1.254(4) .
N11 C67 1.468(4) .
N12 C35 1.256(4) .
N12 C68 1.468(4) .
C1 C6 1.390(5) .
C1 C2 1.393(5) .
C1 C7 1.465(5) .
C2 C3 1.391(5) .
C2 H2 0.9300 .
C3 C4 1.401(5) .
C3 C8 1.446(5) .
C4 C5 1.381(5) .
C4 H4 0.9300 .
C5 C6 1.373(5) .
C5 C9 1.484(5) .
C6 H6 0.9300 .
C7 H7 0.9300 .
C8 H8 0.9300 .
C9 H9 0.9300 .
C10 C15 1.385(5) .
C10 C11 1.395(4) .
C10 C16 1.477(5) .
C11 C12 1.384(4) .
C11 H11 0.9300 .
C12 C13 1.394(4) .
C12 C17 1.471(4) .
C13 C14 1.381(4) .
C13 H13 0.9300 .
C14 C15 1.385(5) .
C14 C18 1.481(4) .
C15 H15 0.9300 .
C16 H16 0.9300 .
C17 H17 0.9300 .
C18 H18 0.9300 .
C19 C20 1.392(5) .
C19 C24 1.394(5) .
C19 C25 1.454(5) .
C20 C21 1.370(5) .
C20 H20 0.9300 .
C21 C22 1.395(5) .
C21 C26 1.479(5) .
C22 C23 1.381(5) .
C22 H22 0.9300 .
C23 C24 1.384(5) .
C23 C27 1.464(5) .
C24 H24 0.9300 .
C25 H25 0.9300 .
C26 H26 0.9300 .
C27 H27 0.9300 .
C28 C29 1.390(5) .
C28 C33 1.396(5) .
C28 C34 1.460(5) .
C29 C30 1.382(5) .
C29 H29 0.9300 .
C30 C31 1.391(5) .
C30 C35 1.463(5) .
C31 C32 1.388(5) .
C31 H31 0.9300 .
C32 C33 1.401(5) .
C32 C36 1.459(5) .
C33 H33 0.9300 .
C34 H34 0.9300 .
C35 H35 0.9300 .
C36 H36 0.9300 .
C37 C38 1.500(5) .
C37 C42 1.517(5) .
C37 H37 0.9800 .
C38 C39 1.531(5) .
C38 H38 0.9800 .
C39 C40 1.528(6) .
C39 H39A 0.9700 .
C39 H39B 0.9700 .
C40 C41 1.490(7) .
C40 H40A 0.9700 .
C40 H40B 0.9700 .
C41 C42 1.517(6) .
C41 H41A 0.9700 .
C41 H41B 0.9700 .
C42 H42A 0.9700 .
C42 H42B 0.9700 .
C43 C44 1.498(5) .
C43 C48 1.531(6) .
C43 H43 0.9800 .
C44 C45 1.534(5) .
C44 H44 0.9800 .
C45 C46 1.520(7) .
C45 H45A 0.9700 .
C45 H45B 0.9700 .
C46 C47 1.516(7) .
C46 H46A 0.9700 .
C46 H46B 0.9700 .
C47 C48 1.520(7) .
C47 H47A 0.9700 .
C47 H47B 0.9700 .
C48 H48A 0.9700 .
C48 H48B 0.9700 .
C49 C50 1.499(5) .
C49 C54 1.517(6) .
C49 H49 0.9800 .
C50 C51 1.518(5) .
C50 H50 0.9800 .
C51 C52 1.507(6) .
C51 H51A 0.9700 .
C51 H51B 0.9700 .
C52 C53 1.493(8) .
C52 H52A 0.9700 .
C52 H52B 0.9700 .
C53 C54 1.546(7) .
C53 H53A 0.9700 .
C53 H53B 0.9700 .
C54 H54A 0.9700 .
C54 H54B 0.9700 .
C55 C56 1.512(5) .
C55 C60 1.527(5) .
C55 H55 0.9800 .
C56 C57 1.527(5) .
C56 H56 0.9800 .
C57 C58 1.493(6) .
C57 H57A 0.9700 .
C57 H57B 0.9700 .
C58 C59 1.511(6) .
C58 H58A 0.9700 .
C58 H58B 0.9700 .
C59 C60 1.534(6) .
C59 H59A 0.9700 .
C59 H59B 0.9700 .
C60 H60A 0.9700 .
C60 H60B 0.9700 .
C61 C62 1.501(5) .
C61 C66 1.515(5) .
C61 H61 0.9800 .
C62 C63 1.530(5) .
C62 H62 0.9800 .
C63 C64 1.507(6) .
C63 H63A 0.9700 .
C63 H63B 0.9700 .
C64 C65 1.476(7) .
C64 H64A 0.9700 .
C64 H64B 0.9700 .
C65 C66 1.522(6) .
C65 H65A 0.9700 .
C65 H65B 0.9700 .
C66 H66A 0.9700 .
C66 H66B 0.9700 .
C67 C68 1.504(5) .
C67 C72 1.523(5) .
C67 H67 0.9800 .
C68 C69 1.543(5) .
C68 H68 0.9800 .
C69 C70 1.521(6) .
C69 H69A 0.9700 .
C69 H69B 0.9700 .
C70 C71 1.532(6) .
C70 H70A 0.9700 .
C70 H70B 0.9700 .
C71 C72 1.489(6) .
C71 H71A 0.9700 .
C71 H71B 0.9700 .
C72 H72A 0.9700 .
C72 H72B 0.9700 .
C73 C78 1.283(10) .
C73 C74 1.346(10) .
C73 C79 1.517(11) .
C74 C75 1.339(11) .
C74 H74 0.9300 .
C75 C76 1.322(10) .
C75 H75 0.9300 .
C76 C77 1.377(10) .
C76 C80 1.549(11) .
C77 C78 1.350(11) .
C77 H77 0.9300 .
C78 H78 0.9300 .
C79 H79A 0.9600 .
C79 H79B 0.9600 .
C79 H79C 0.9600 .
C80 H80A 0.9600 .
C80 H80B 0.9600 .
C80 H80C 0.9600 .
C81 C82 1.323(7) .
C81 C83 1.352(8) .
C81 C84 1.518(9) .
C82 C83 1.388(8) 2_757
C82 H82 0.9300 .
C83 C82 1.388(8) 2_757
C83 H83 0.9300 .
C84 H84A 0.9600 .
C84 H84B 0.9600 .
C84 H84C 0.9600 .
C85 C90 1.36(2) .
C85 C91 1.50(2) .
C85 C86 1.524(17) .
C86 C87 1.43(2) .
C86 H86 0.9300 .
C87 C88 1.23(2) .
C87 H87 0.9300 .
C88 C89 1.35(2) .
C88 C92 1.51(2) .
C89 C90 1.246(17) .
C89 H89 0.9300 .
C90 H90 0.9300 .
C91 H91A 0.9600 .
C91 H91B 0.9600 .
C91 H91C 0.9600 .
C92 H92A 0.9600 .
C92 H92B 0.9600 .
C92 H92C 0.9600 .
